data_1575250
loop_
_publ_author_name
'Chen, Zhongwei'
'Wu, Jin'
'Deng, Zeyu'
'Chen, Congcong'
'Feng, Jianning'
'Ma, Baixu'
'Tao, Lizhi'
'Mao, Lingling'
'Lu, Haipeng'

_publ_section_title
;
 Topochemical photocycloaddition in two-dimensional lead-halide
 coordination polymers with tunable phosphorescence.
;
_journal_issue 35
_journal_name_full 'Chemical science'
_journal_page_first 16004
_journal_page_last 16015
_journal_paper_doi 10.1039/d5sc04306a
_journal_volume 16
_journal_year 2025
_chemical_formula_moiety 'C12 H10 Cl2 N2 Pb'
_chemical_formula_sum 'C12 H10 Cl2 N2 Pb'
_chemical_formula_weight 460.31
_space_group_crystal_system triclinic
_space_group_IT_number 2
_space_group_name_Hall '-P 1'
_space_group_name_H-M_alt 'P -1'
_atom_sites_solution_hydrogens geom
_audit_creation_date 2024-12-03
_audit_creation_method
;
Olex2 1.5
(compiled 2024.02.16 svn.r378c4104 for OlexSys, GUI svn.r6928)
;
_audit_update_record
;
2024-12-03 deposited with the CCDC.	2025-07-29 downloaded from the CCDC.
;
_cell_angle_alpha 74.107(5)
_cell_angle_beta 85.675(5)
_cell_angle_gamma 81.700(5)
_cell_formula_units_Z 1
_cell_length_a 4.0476(2)
_cell_length_b 8.8861(5)
_cell_length_c 9.5086(5)
_cell_measurement_reflns_used 1770
_cell_measurement_temperature 99.97(10)
_cell_measurement_theta_max 29.2040
_cell_measurement_theta_min 2.8040
_cell_volume 325.25(3)
_computing_cell_refinement 'CrysAlisPro 1.171.43.90 (Rigaku OD, 2023)'
_computing_data_collection 'CrysAlisPro 1.171.43.90 (Rigaku OD, 2023)'
_computing_data_reduction 'CrysAlisPro 1.171.43.90 (Rigaku OD, 2023)'
_computing_molecular_graphics 'Olex2 1.5 (Dolomanov et al., 2009)'
_computing_publication_material 'Olex2 1.5 (Dolomanov et al., 2009)'
_computing_structure_refinement 'SHELXL 2019/3 (Sheldrick, 2015)'
_computing_structure_solution 'ShelXT (Sheldrick, 2015)'
_diffrn_ambient_environment N~2~
_diffrn_ambient_temperature 99.97(10)
_diffrn_detector 'CCD plate'
_diffrn_detector_area_resol_mean 10.3577
_diffrn_detector_type Atlas
_diffrn_measured_fraction_theta_full 0.991
_diffrn_measured_fraction_theta_max 0.987
_diffrn_measurement_details
;
List of Runs (angles in degrees, time in seconds):

  # Type    Start    End  Width  t~exp~   \w     \q     \k     \f   Frames
#--------------------------------------------------------------------------
  1  \w    -44.00  29.00   1.00    1.50    --   15.85 -66.00-167.00   73
  2  \w    -19.00  92.00   1.00    1.50    --   15.85  66.00 -32.00  111
  3  \w    -40.00  51.00   1.00    1.50    --   15.85 -77.00  90.00   91
;
_diffrn_measurement_device 'four-circle diffractometer'
_diffrn_measurement_device_type 'SuperNova, Dual, Cu at home/near, Atlas'
_diffrn_measurement_method '\w scans'
_diffrn_orient_matrix_type 'CrysAlisPro convention (1999,Acta A55,543-557)'
_diffrn_orient_matrix_UB_11 -0.1745695000
_diffrn_orient_matrix_UB_12 0.0155413000
_diffrn_orient_matrix_UB_13 -0.0104473000
_diffrn_orient_matrix_UB_21 0.0243371000
_diffrn_orient_matrix_UB_22 0.0679621000
_diffrn_orient_matrix_UB_23 -0.0577163000
_diffrn_orient_matrix_UB_31 0.0184461000
_diffrn_orient_matrix_UB_32 -0.0463048000
_diffrn_orient_matrix_UB_33 -0.0508319000
_diffrn_radiation_monochromator mirror
_diffrn_radiation_probe x-ray
_diffrn_radiation_type 'Mo K\a'
_diffrn_radiation_wavelength 0.71073
_diffrn_reflns_av_R_equivalents 0.0481
_diffrn_reflns_av_unetI/netI 0.0545
_diffrn_reflns_Laue_measured_fraction_full 0.991
_diffrn_reflns_Laue_measured_fraction_max 0.987
_diffrn_reflns_limit_h_max 5
_diffrn_reflns_limit_h_min -4
_diffrn_reflns_limit_k_max 11
_diffrn_reflns_limit_k_min -9
_diffrn_reflns_limit_l_max 10
_diffrn_reflns_limit_l_min -12
_diffrn_reflns_number 2030
_diffrn_reflns_point_group_measured_fraction_full 0.991
_diffrn_reflns_point_group_measured_fraction_max 0.987
_diffrn_reflns_theta_full 25.242
_diffrn_reflns_theta_max 26.728
_diffrn_reflns_theta_min 2.809
_diffrn_source 'micro-focus sealed X-ray tube'
_diffrn_source_type 'SuperNova (Mo) X-ray Source'
_diffrn_standards_number 0
_exptl_absorpt_coefficient_mu 13.356
_exptl_absorpt_correction_T_max 1.00000
_exptl_absorpt_correction_T_min 0.47218
_exptl_absorpt_correction_type multi-scan
_exptl_absorpt_process_details
;
CrysAlisPro 1.171.43.90 (Rigaku Oxford Diffraction, 2023)
Empirical absorption correction using spherical harmonics,
implemented in SCALE3 ABSPACK scaling algorithm.
;
_exptl_crystal_colour colourless
_exptl_crystal_colour_primary colourless
_exptl_crystal_density_diffrn 2.350
_exptl_crystal_description block
_exptl_crystal_F_000 212
_exptl_crystal_size_max 0.09
_exptl_crystal_size_mid 0.08
_exptl_crystal_size_min 0.03
_refine_diff_density_max 2.060
_refine_diff_density_min -1.578
_refine_diff_density_rms 0.226
_refine_ls_extinction_method none
_refine_ls_goodness_of_fit_ref 1.060
_refine_ls_hydrogen_treatment constr
_refine_ls_matrix_type full
_refine_ls_number_parameters 79
_refine_ls_number_reflns 1360
_refine_ls_number_restraints 0
_refine_ls_restrained_S_all 1.060
_refine_ls_R_factor_all 0.0282
_refine_ls_R_factor_gt 0.0278
_refine_ls_shift/su_max 0.000
_refine_ls_shift/su_mean 0.000
_refine_ls_structure_factor_coef Fsqd
_refine_ls_weighting_details 'w=1/[\s^2^(Fo^2^)+(0.0331P)^2^] where P=(Fo^2^+2Fc^2^)/3'
_refine_ls_weighting_scheme calc
_refine_ls_wR_factor_gt 0.0664
_refine_ls_wR_factor_ref 0.0664
_reflns_Friedel_coverage 0.000
_reflns_number_gt 1358
_reflns_number_total 1360
_reflns_threshold_expression 'I > 2\s(I)'
_cod_data_source_file d5sc04306a2.cif
_cod_data_source_block czw-0611-pbclcn
_cod_depositor_comments 'Adding full bibliography for 1575246--1575255.cif.'
_cod_database_code 1575250
_shelx_shelxl_version_number 2019/3
_chemical_oxdiff_formula 'Pb Cl C N'
_shelx_space_group_comment
;
The symmetry employed for this shelxl refinement is uniquely defined
by the following loop, which should always be used as a source of
symmetry information in preference to the above space-group names.
They are only intended as comments.
;
_shelx_estimated_absorpt_t_max 0.690
_shelx_estimated_absorpt_t_min 0.379
_olex2_refinement_description
;
1. Fixed Uiso
 At 1.2 times of:
  All C(H) groups
2.a Aromatic/amide H refined with riding coordinates:
 C003(H003), C006(H006), C007(H007), C008(H008), C009(H009)
;
_olex2_submission_special_instructions 'No special instructions were received'
_oxdiff_exptl_absorpt_empirical_details
;
Empirical correction (ABSPACK) includes:
- Absorption correction using spherical harmonics
- Frame scaling
;
_oxdiff_exptl_absorpt_empirical_full_max 2.140
_oxdiff_exptl_absorpt_empirical_full_min 0.769

loop_
_space_group_symop_operation_xyz
'x, y, z'
'-x, -y, -z'

loop_
_atom_site_label
_atom_site_type_symbol
_atom_site_fract_x
_atom_site_fract_y
_atom_site_fract_z
_atom_site_U_iso_or_equiv
_atom_site_adp_type
_atom_site_occupancy
_atom_site_site_symmetry_order
_atom_site_calc_flag
_atom_site_refinement_flags_posn
_atom_site_refinement_flags_adp
_atom_site_refinement_flags_occupancy
_atom_site_disorder_assembly
_atom_site_disorder_group
Pb01 Pb 0.500000 0.500000 1.000000 0.01255(12) Uani 1 2 d S . P . .
Cl02 Cl 0.9659(4) 0.69340(19) 0.82470(16) 0.0216(3) Uani 1 1 d . . . . .
C003 C 0.5658(17) 0.0653(8) 0.4928(7) 0.0229(14) Uani 1 1 d . . . . .
H003 H 0.669178 0.110599 0.400828 0.027 Uiso 1 1 calc R U . . .
N004 N 0.5554(14) 0.3188(7) 0.8163(5) 0.0201(11) Uani 1 1 d . . . . .
C005 C 0.5647(16) 0.1467(8) 0.6085(7) 0.0190(13) Uani 1 1 d . . . . .
C006 C 0.4310(17) 0.1807(8) 0.8499(7) 0.0212(13) Uani 1 1 d . . . . .
H006 H 0.340365 0.141847 0.946005 0.025 Uiso 1 1 calc R U . . .
C007 C 0.6856(17) 0.3704(8) 0.6815(7) 0.0219(14) Uani 1 1 d . . . . .
H007 H 0.776679 0.467485 0.656971 0.026 Uiso 1 1 calc R U . . .
C008 C 0.4291(17) 0.0924(8) 0.7505(7) 0.0196(13) Uani 1 1 d . . . . .
H008 H 0.336348 -0.004234 0.778341 0.024 Uiso 1 1 calc R U . . .
C009 C 0.6947(17) 0.2891(8) 0.5752(7) 0.0217(14) Uani 1 1 d . . . . .
H009 H 0.789095 0.330745 0.480306 0.026 Uiso 1 1 calc R U . . .

loop_
_atom_site_aniso_label
_atom_site_aniso_U_11
_atom_site_aniso_U_22
_atom_site_aniso_U_33
_atom_site_aniso_U_23
_atom_site_aniso_U_13
_atom_site_aniso_U_12
Pb01 0.01093(17) 0.01498(18) 0.01399(17) -0.00732(11) -0.00055(11) -0.00224(12)
Cl02 0.0190(7) 0.0204(8) 0.0216(8) -0.0004(6) 0.0012(6) -0.0014(6)
C003 0.021(3) 0.024(3) 0.022(3) -0.004(3) -0.001(3) -0.001(3)
N004 0.023(3) 0.022(3) 0.016(3) -0.008(2) -0.007(2) 0.003(2)
C005 0.016(3) 0.023(3) 0.019(3) -0.008(2) -0.006(2) 0.005(3)
C006 0.026(4) 0.015(3) 0.024(3) -0.007(2) -0.006(3) 0.000(3)
C007 0.023(3) 0.021(3) 0.023(3) -0.008(3) -0.005(3) -0.001(3)
C008 0.024(3) 0.015(3) 0.023(3) -0.011(2) -0.006(3) 0.003(3)
C009 0.025(3) 0.026(4) 0.018(3) -0.013(3) -0.006(3) 0.000(3)

loop_
_atom_type_symbol
_atom_type_description
_atom_type_scat_dispersion_real
_atom_type_scat_dispersion_imag
_atom_type_scat_source
C C 0.0033 0.0016 'International Tables Vol C Tables 4.2.6.8 and 6.1.1.4'
H H 0.0000 0.0000 'International Tables Vol C Tables 4.2.6.8 and 6.1.1.4'
Cl Cl 0.1484 0.1585 'International Tables Vol C Tables 4.2.6.8 and 6.1.1.4'
N N 0.0061 0.0033 'International Tables Vol C Tables 4.2.6.8 and 6.1.1.4'
Pb Pb -3.3944 10.1111 'International Tables Vol C Tables 4.2.6.8 and 6.1.1.4'

loop_
_geom_angle_atom_site_label_1
_geom_angle_atom_site_label_2
_geom_angle_atom_site_label_3
_geom_angle
_geom_angle_site_symmetry_1
_geom_angle_site_symmetry_3
_geom_angle_publ_flag
Cl02 Pb01 Cl02 180.0 2_667 . ?
Cl02 Pb01 Cl02 180.0 1_455 2_767 ?
Cl02 Pb01 Cl02 90.36(4) . 2_767 ?
Cl02 Pb01 Cl02 89.64(4) . 1_455 ?
Cl02 Pb01 Cl02 89.64(4) 2_667 2_767 ?
Cl02 Pb01 Cl02 90.36(4) 2_667 1_455 ?
N004 Pb01 Cl02 92.89(12) 2_667 1_455 ?
N004 Pb01 Cl02 88.65(13) . 2_667 ?
N004 Pb01 Cl02 91.35(13) . . ?
N004 Pb01 Cl02 87.11(12) . 1_455 ?
N004 Pb01 Cl02 88.65(13) 2_667 . ?
N004 Pb01 Cl02 91.35(13) 2_667 2_667 ?
N004 Pb01 Cl02 87.11(12) 2_667 2_767 ?
N004 Pb01 Cl02 92.89(12) . 2_767 ?
N004 Pb01 N004 180.0 2_667 . ?
Pb01 Cl02 Pb01 89.64(4) . 1_655 ?
C003 C003 H003 117.5 2_656 . ?
C003 C003 C005 124.9(8) 2_656 . ?
C005 C003 H003 117.5 . . ?
C006 N004 Pb01 122.2(4) . . ?
C007 N004 Pb01 119.8(4) . . ?
C007 N004 C006 117.7(6) . . ?
C008 C005 C003 124.1(6) . . ?
C009 C005 C003 118.7(6) . . ?
C009 C005 C008 117.2(6) . . ?
N004 C006 H006 118.6 . . ?
N004 C006 C008 122.9(6) . . ?
C008 C006 H006 118.6 . . ?
N004 C007 H007 118.4 . . ?
N004 C007 C009 123.2(6) . . ?
C009 C007 H007 118.4 . . ?
C005 C008 H008 120.2 . . ?
C006 C008 C005 119.5(6) . . ?
C006 C008 H008 120.2 . . ?
C005 C009 C007 119.5(6) . . ?
C005 C009 H009 120.2 . . ?
C007 C009 H009 120.2 . . ?

loop_
_geom_bond_atom_site_label_1
_geom_bond_atom_site_label_2
_geom_bond_distance
_geom_bond_site_symmetry_2
_geom_bond_publ_flag
Pb01 Cl02 2.8602(15) 2_667 ?
Pb01 Cl02 2.8822(16) 2_767 ?
Pb01 Cl02 2.8602(15) . ?
Pb01 Cl02 2.8822(16) 1_455 ?
Pb01 N004 2.659(5) 2_667 ?
Pb01 N004 2.659(5) . ?
C003 C003 1.316(14) 2_656 ?
C003 H003 0.9500 . ?
C003 C005 1.472(9) . ?
N004 C006 1.342(9) . ?
N004 C007 1.333(9) . ?
C005 C008 1.401(9) . ?
C005 C009 1.388(10) . ?
C006 H006 0.9500 . ?
C006 C008 1.385(9) . ?
C007 H007 0.9500 . ?
C007 C009 1.391(9) . ?
C008 H008 0.9500 . ?
C009 H009 0.9500 . ?

loop_
_geom_torsion_atom_site_label_1
_geom_torsion_atom_site_label_2
_geom_torsion_atom_site_label_3
_geom_torsion_atom_site_label_4
_geom_torsion
_geom_torsion_site_symmetry_1
_geom_torsion_site_symmetry_2
_geom_torsion_site_symmetry_3
_geom_torsion_site_symmetry_4
_geom_torsion_publ_flag
Pb01 N004 C006 C008 173.6(5) . . . . ?
Pb01 N004 C007 C009 -173.9(5) . . . . ?
C003 C003 C005 C008 1.5(13) 2_656 . . . ?
C003 C003 C005 C009 -176.0(9) 2_656 . . . ?
C003 C005 C008 C006 -177.9(6) . . . . ?
C003 C005 C009 C007 177.8(6) . . . . ?
N004 C006 C008 C005 0.7(10) . . . . ?
N004 C007 C009 C005 -0.3(11) . . . . ?
C006 N004 C007 C009 0.7(10) . . . . ?
C007 N004 C006 C008 -0.9(10) . . . . ?
C008 C005 C009 C007 0.1(10) . . . . ?
C009 C005 C008 C006 -0.3(9) . . . . ?
